data_4346129
loop_
_publ_author_name
'Knorr, Michael'
'Bonnot, Antoine'
'Lapprand, Antony'
'Khatyr, Abderrahim'
'Strohmann, Carsten'
'Kubicki, Marek M.'
'Rousselin, Yoann'
'Harvey, Pierre D.'

_publ_section_title
;
 Reactivity of CuI and CuBr toward dialkyl sulfides RSR: from discrete
 molecular Cu4I4S4 and Cu8I8S6 clusters to luminescent copper(I)
 coordination polymers.
;
_journal_issue 8
_journal_name_full 'Inorganic chemistry'
_journal_page_first 4076
_journal_page_last 4093
_journal_paper_doi 10.1021/acs.inorgchem.5b00327
_journal_volume 54
_journal_year 2015
_chemical_formula_moiety 'C12 H30 Br3 Cu3 S3'
_chemical_formula_sum 'C12 H30 Br3 Cu3 S3'
_chemical_formula_weight 700.89
_space_group_IT_number 2
_space_group_name_Hall '-P 1'
_space_group_name_H-M_alt 'P -1'
_symmetry_cell_setting triclinic
_symmetry_space_group_name_H-M 'P -1'
_atom_sites_solution_hydrogens geom
_atom_sites_solution_primary direct
_atom_sites_solution_secondary difmap
_audit_creation_method SHELXL-97
_cell_angle_alpha 80.617(4)
_cell_angle_beta 83.668(5)
_cell_angle_gamma 69.142(4)
_cell_formula_units_Z 2
_cell_length_a 8.6040(10)
_cell_length_b 11.9434(13)
_cell_length_c 12.1004(15)
_cell_measurement_reflns_used 9786
_cell_measurement_temperature 115(2)
_cell_measurement_theta_max 27.56
_cell_measurement_theta_min 2.34
_cell_volume 1144.6(2)
_computing_cell_refinement 'SAINT (Bruker, 2012)'
_computing_data_collection 'APEX2 (Bruker, 2012)'
_computing_data_reduction 'SAINT (Bruker, 2012)'
_computing_structure_refinement
;
SHELXL, G.M. Sheldrick, Acta Cryst.
(2008). A64, 112-122
;
_computing_structure_solution
;
SHELXD, G.M. Sheldrick, Acta Cryst.
(2008). A64, 112-122
;
_diffrn_ambient_temperature 115(2)
_diffrn_detector_area_resol_mean 9
_diffrn_measured_fraction_theta_full 0.993
_diffrn_measured_fraction_theta_max 0.993
_diffrn_measurement_device_type 'Nonius Kappa Apex II'
_diffrn_measurement_method 'CCD rotation images, thick slices'
_diffrn_radiation_monochromator graphite
_diffrn_radiation_source 'fine-focus sealed tube'
_diffrn_radiation_type MoK\a
_diffrn_radiation_wavelength 0.71073
_diffrn_reflns_av_R_equivalents 0.0369
_diffrn_reflns_av_sigmaI/netI 0.0201
_diffrn_reflns_limit_h_max 11
_diffrn_reflns_limit_h_min -11
_diffrn_reflns_limit_k_max 15
_diffrn_reflns_limit_k_min -15
_diffrn_reflns_limit_l_max 15
_diffrn_reflns_limit_l_min -15
_diffrn_reflns_number 43734
_diffrn_reflns_theta_full 27.60
_diffrn_reflns_theta_max 27.60
_diffrn_reflns_theta_min 2.67
_exptl_absorpt_coefficient_mu 8.264
_exptl_absorpt_correction_T_max 0.4003
_exptl_absorpt_correction_T_min 0.2149
_exptl_absorpt_correction_type multi-scan
_exptl_absorpt_process_details
;
SADABS-2012/1 (Bruker,2012) was used for absorption correction.
wR2(int) was 0.1250 before and 0.0464 after correction.
The Ratio of minimum to maximum transmission is 0.5369.
The \l/2 correction factor is 0.0015.
;
_exptl_crystal_colour 'clear light colourless'
_exptl_crystal_density_diffrn 2.034
_exptl_crystal_density_method 'not measured'
_exptl_crystal_description prism
_exptl_crystal_F_000 684
_exptl_crystal_size_max 0.30
_exptl_crystal_size_mid 0.15
_exptl_crystal_size_min 0.15
_refine_diff_density_max 0.574
_refine_diff_density_min -0.357
_refine_diff_density_rms 0.075
_refine_ls_extinction_method none
_refine_ls_goodness_of_fit_ref 1.079
_refine_ls_hydrogen_treatment constr
_refine_ls_matrix_type full
_refine_ls_number_parameters 196
_refine_ls_number_reflns 5284
_refine_ls_number_restraints 0
_refine_ls_restrained_S_all 1.079
_refine_ls_R_factor_all 0.0232
_refine_ls_R_factor_gt 0.0182
_refine_ls_shift/su_max 0.002
_refine_ls_shift/su_mean 0.000
_refine_ls_structure_factor_coef Fsqd
_refine_ls_weighting_details 'calc w=1/[\s^2^(Fo^2^)+(0.0124P)^2^+0.6332P] where P=(Fo^2^+2Fc^2^)/3'
_refine_ls_weighting_scheme calc
_refine_ls_wR_factor_gt 0.0354
_refine_ls_wR_factor_ref 0.0367
_reflns_number_gt 4786
_reflns_number_total 5284
_reflns_threshold_expression >2sigma(I)
_cod_data_source_file ic5b00327_si_003.cif
_cod_data_source_block 13mkcubrmespr_compound_10
_cod_database_code 4346129

loop_
_symmetry_equiv_pos_as_xyz
'x, y, z'
'-x, -y, -z'

loop_
_atom_site_label
_atom_site_type_symbol
_atom_site_fract_x
_atom_site_fract_y
_atom_site_fract_z
_atom_site_U_iso_or_equiv
_atom_site_adp_type
_atom_site_occupancy
_atom_site_symmetry_multiplicity
_atom_site_calc_flag
_atom_site_refinement_flags
Br1 Br -0.13363(2) 1.433681(15) 0.119864(15) 0.01495(4) Uani 1 1 d .
Br2 Br 0.73118(2) 1.064210(16) 0.216526(16) 0.01784(5) Uani 1 1 d .
Br3 Br 0.35110(2) 0.974034(16) 0.123258(15) 0.01458(4) Uani 1 1 d .
Cu1 Cu 0.11280(3) 1.378080(19) -0.009937(19) 0.01384(5) Uani 1 1 d .
Cu2 Cu 0.42829(3) 1.13087(2) 0.21303(2) 0.01690(5) Uani 1 1 d .
Cu3 Cu 0.64807(3) 0.96016(2) 0.08531(2) 0.01799(6) Uani 1 1 d .
S1 S 0.34007(5) 1.31224(4) 0.10121(4) 0.01110(9) Uani 1 1 d .
S2 S 0.86234(5) 0.77585(4) 0.10515(4) 0.01236(9) Uani 1 1 d .
S3 S 0.29502(6) 1.12909(4) 0.38502(4) 0.01743(10) Uani 1 1 d .
C1 C 0.2958(2) 1.43693(15) 0.18108(15) 0.0138(4) Uani 1 1 d .
H1A H 0.2826 1.5116 0.1278 0.017 Uiso 1 1 calc R
H1B H 0.1879 1.4477 0.2242 0.017 Uiso 1 1 calc R
C2 C 0.4256(2) 1.42336(17) 0.26176(16) 0.0175(4) Uani 1 1 d .
H2A H 0.5354 1.4091 0.2204 0.021 Uiso 1 1 calc R
H2B H 0.4343 1.3524 0.3192 0.021 Uiso 1 1 calc R
C3 C 0.3805(3) 1.53629(19) 0.31928(18) 0.0251(5) Uani 1 1 d .
H3A H 0.3769 1.6059 0.2628 0.038 Uiso 1 1 calc R
H3B H 0.4646 1.5244 0.3727 0.038 Uiso 1 1 calc R
H3C H 0.2712 1.5511 0.3593 0.038 Uiso 1 1 calc R
C4 C 0.5142(2) 1.32657(17) 0.00992(16) 0.0168(4) Uani 1 1 d .
H4A H 0.6057 1.3196 0.0552 0.025 Uiso 1 1 calc R
H4B H 0.4802 1.4055 -0.0368 0.025 Uiso 1 1 calc R
H4C H 0.5514 1.2623 -0.0383 0.025 Uiso 1 1 calc R
C5 C 0.0745(2) 1.19052(19) 0.35856(17) 0.0227(4) Uani 1 1 d .
H5A H 0.0514 1.2694 0.3104 0.027 Uiso 1 1 calc R
H5B H 0.0487 1.1355 0.3164 0.027 Uiso 1 1 calc R
C6 C -0.0401(3) 1.2080(2) 0.46315(18) 0.0258(5) Uani 1 1 d .
H6A H -0.0071 1.2552 0.5104 0.031 Uiso 1 1 calc R
H6B H -0.0294 1.1283 0.5069 0.031 Uiso 1 1 calc R
C7 C -0.2198(3) 1.27383(19) 0.43354(19) 0.0267(5) Uani 1 1 d .
H7A H -0.2521 1.2276 0.3861 0.040 Uiso 1 1 calc R
H7B H -0.2313 1.3541 0.3930 0.040 Uiso 1 1 calc R
H7C H -0.2920 1.2823 0.5024 0.040 Uiso 1 1 calc R
C8 C 0.3223(3) 0.97386(18) 0.43716(18) 0.0267(5) Uani 1 1 d .
H8A H 0.2767 0.9402 0.3852 0.040 Uiso 1 1 calc R
H8B H 0.2638 0.9693 0.5111 0.040 Uiso 1 1 calc R
H8C H 0.4413 0.9275 0.4436 0.040 Uiso 1 1 calc R
C9 C 0.8759(2) 0.72173(17) 0.25406(15) 0.0171(4) Uani 1 1 d .
H9A H 0.9749 0.6476 0.2664 0.021 Uiso 1 1 calc R
H9B H 0.8886 0.7838 0.2939 0.021 Uiso 1 1 calc R
C10 C 0.7202(3) 0.69446(19) 0.30060(17) 0.0239(4) Uani 1 1 d .
H10A H 0.6239 0.7710 0.2989 0.029 Uiso 1 1 calc R
H10B H 0.6977 0.6429 0.2527 0.029 Uiso 1 1 calc R
C11 C 0.7389(3) 0.6308(2) 0.41990(19) 0.0354(6) Uani 1 1 d .
H11A H 0.8351 0.5556 0.4220 0.053 Uiso 1 1 calc R
H11B H 0.6380 0.6121 0.4467 0.053 Uiso 1 1 calc R
H11C H 0.7556 0.6834 0.4682 0.053 Uiso 1 1 calc R
C12 C 1.0476(2) 0.81578(18) 0.07583(18) 0.0217(4) Uani 1 1 d .
H12A H 1.1452 0.7452 0.0980 0.033 Uiso 1 1 calc R
H12B H 1.0388 0.8813 0.1182 0.033 Uiso 1 1 calc R
H12C H 1.0595 0.8425 -0.0046 0.033 Uiso 1 1 calc R

loop_
_atom_site_aniso_label
_atom_site_aniso_U_11
_atom_site_aniso_U_22
_atom_site_aniso_U_33
_atom_site_aniso_U_23
_atom_site_aniso_U_13
_atom_site_aniso_U_12
Br1 0.01300(9) 0.01352(8) 0.01568(9) 0.00133(7) 0.00170(7) -0.00352(7)
Br2 0.01517(9) 0.01690(9) 0.02151(10) -0.00815(7) -0.00508(7) -0.00200(7)
Br3 0.01518(9) 0.01609(9) 0.01404(9) -0.00309(7) -0.00093(7) -0.00681(7)
Cu1 0.01341(11) 0.01346(10) 0.01508(12) -0.00339(9) -0.00105(9) -0.00445(9)
Cu2 0.01752(12) 0.01399(11) 0.01671(12) 0.00017(9) 0.00149(9) -0.00411(9)
Cu3 0.01635(12) 0.01628(11) 0.01971(13) -0.00453(9) -0.00439(9) -0.00172(9)
S1 0.0104(2) 0.01049(19) 0.0123(2) -0.00193(16) -0.00057(16) -0.00330(16)
S2 0.0118(2) 0.0119(2) 0.0133(2) -0.00304(16) -0.00063(16) -0.00351(17)
S3 0.0183(2) 0.0194(2) 0.0150(2) -0.00285(18) 0.00071(18) -0.00726(19)
C1 0.0134(9) 0.0124(8) 0.0152(9) -0.0045(7) 0.0001(7) -0.0032(7)
C2 0.0179(9) 0.0211(9) 0.0158(10) -0.0054(8) -0.0025(7) -0.0077(8)
C3 0.0303(11) 0.0281(11) 0.0214(11) -0.0079(9) -0.0061(9) -0.0121(9)
C4 0.0145(9) 0.0179(9) 0.0179(10) -0.0031(7) 0.0030(7) -0.0061(7)
C5 0.0196(10) 0.0272(10) 0.0189(10) -0.0016(8) -0.0016(8) -0.0055(8)
C6 0.0222(10) 0.0363(12) 0.0202(11) -0.0051(9) 0.0007(8) -0.0115(9)
C7 0.0227(11) 0.0249(10) 0.0319(12) -0.0076(9) -0.0004(9) -0.0061(9)
C8 0.0350(12) 0.0224(10) 0.0208(11) 0.0037(8) -0.0024(9) -0.0100(9)
C9 0.0208(10) 0.0168(9) 0.0128(9) -0.0009(7) -0.0049(7) -0.0046(8)
C10 0.0266(11) 0.0291(11) 0.0185(11) -0.0063(9) 0.0041(8) -0.0129(9)
C11 0.0577(16) 0.0415(13) 0.0203(12) -0.0045(10) 0.0012(11) -0.0341(13)
C12 0.0160(9) 0.0199(9) 0.0313(12) -0.0061(8) 0.0044(8) -0.0092(8)

loop_
_atom_type_symbol
_atom_type_description
_atom_type_scat_dispersion_real
_atom_type_scat_dispersion_imag
_atom_type_scat_source
C C 0.0033 0.0016 'International Tables Vol C Tables 4.2.6.8 and 6.1.1.4'
H H 0.0000 0.0000 'International Tables Vol C Tables 4.2.6.8 and 6.1.1.4'
Br Br -0.2901 2.4595 'International Tables Vol C Tables 4.2.6.8 and 6.1.1.4'
Cu Cu 0.3201 1.2651 'International Tables Vol C Tables 4.2.6.8 and 6.1.1.4'
S S 0.1246 0.1234 'International Tables Vol C Tables 4.2.6.8 and 6.1.1.4'

loop_
_geom_angle_atom_site_label_1
_geom_angle_atom_site_label_2
_geom_angle_atom_site_label_3
_geom_angle
_geom_angle_site_symmetry_1
_geom_angle_site_symmetry_3
Cu1 Br1 Cu1 72.154(11) . 2_585
Cu2 Br2 Cu3 69.081(10) . .
Cu3 Br3 Cu3 80.299(11) . 2_675
Cu3 Br3 Cu2 65.995(10) . .
Cu3 Br3 Cu2 106.676(12) 2_675 .
S2 Cu1 S1 106.581(18) 2_675 .
S2 Cu1 Br1 114.921(16) 2_675 .
S1 Cu1 Br1 105.611(17) . .
S2 Cu1 Br1 117.561(17) 2_675 2_585
S1 Cu1 Br1 102.965(15) . 2_585
Br1 Cu1 Br1 107.846(11) . 2_585
S2 Cu1 Cu1 138.659(18) 2_675 2_585
S1 Cu1 Cu1 114.759(16) . 2_585
Br1 Cu1 Cu1 54.276(9) . 2_585
Br1 Cu1 Cu1 53.571(11) 2_585 2_585
S3 Cu2 S1 114.420(19) . .
S3 Cu2 Br2 114.084(17) . .
S1 Cu2 Br2 108.173(15) . .
S3 Cu2 Br3 103.050(16) . .
S1 Cu2 Br3 108.278(17) . .
Br2 Cu2 Br3 108.465(11) . .
S3 Cu2 Cu3 136.593(17) . .
S1 Cu2 Cu3 108.357(17) . .
Br2 Cu2 Cu3 55.943(9) . .
Br3 Cu2 Cu3 54.953(10) . .
S2 Cu3 Br2 99.685(16) . .
S2 Cu3 Br3 121.186(16) . .
Br2 Cu3 Br3 111.458(12) . .
S2 Cu3 Br3 103.812(16) . 2_675
Br2 Cu3 Br3 122.340(13) . 2_675
Br3 Cu3 Br3 99.701(11) . 2_675
S2 Cu3 Cu2 140.895(17) . .
Br2 Cu3 Cu2 54.976(11) . .
Br3 Cu3 Cu2 59.052(10) . .
Br3 Cu3 Cu2 114.862(13) 2_675 .
C4 S1 C1 101.43(8) . .
C4 S1 Cu2 108.12(6) . .
C1 S1 Cu2 111.29(6) . .
C4 S1 Cu1 106.26(7) . .
C1 S1 Cu1 102.11(6) . .
Cu2 S1 Cu1 125.08(2) . .
C12 S2 C9 100.91(10) . .
C12 S2 Cu1 109.01(7) . 2_675
C9 S2 Cu1 109.65(6) . 2_675
C12 S2 Cu3 103.65(7) . .
C9 S2 Cu3 107.38(6) . .
Cu1 S2 Cu3 123.78(2) 2_675 .
C8 S3 C5 101.68(10) . .
C8 S3 Cu2 106.87(7) . .
C5 S3 Cu2 104.97(7) . .
C2 C1 S1 115.54(12) . .
C2 C1 H1A 108.4 . .
S1 C1 H1A 108.4 . .
C2 C1 H1B 108.4 . .
S1 C1 H1B 108.4 . .
H1A C1 H1B 107.5 . .
C1 C2 C3 110.99(15) . .
C1 C2 H2A 109.4 . .
C3 C2 H2A 109.4 . .
C1 C2 H2B 109.4 . .
C3 C2 H2B 109.4 . .
H2A C2 H2B 108.0 . .
C2 C3 H3A 109.5 . .
C2 C3 H3B 109.5 . .
H3A C3 H3B 109.5 . .
C2 C3 H3C 109.5 . .
H3A C3 H3C 109.5 . .
H3B C3 H3C 109.5 . .
S1 C4 H4A 109.5 . .
S1 C4 H4B 109.5 . .
H4A C4 H4B 109.5 . .
S1 C4 H4C 109.5 . .
H4A C4 H4C 109.5 . .
H4B C4 H4C 109.5 . .
C6 C5 S3 114.30(14) . .
C6 C5 H5A 108.7 . .
S3 C5 H5A 108.7 . .
C6 C5 H5B 108.7 . .
S3 C5 H5B 108.7 . .
H5A C5 H5B 107.6 . .
C5 C6 C7 110.89(18) . .
C5 C6 H6A 109.5 . .
C7 C6 H6A 109.5 . .
C5 C6 H6B 109.5 . .
C7 C6 H6B 109.5 . .
H6A C6 H6B 108.0 . .
C6 C7 H7A 109.5 . .
C6 C7 H7B 109.5 . .
H7A C7 H7B 109.5 . .
C6 C7 H7C 109.5 . .
H7A C7 H7C 109.5 . .
H7B C7 H7C 109.5 . .
S3 C8 H8A 109.5 . .
S3 C8 H8B 109.5 . .
H8A C8 H8B 109.5 . .
S3 C8 H8C 109.5 . .
H8A C8 H8C 109.5 . .
H8B C8 H8C 109.5 . .
C10 C9 S2 110.20(13) . .
C10 C9 H9A 109.6 . .
S2 C9 H9A 109.6 . .
C10 C9 H9B 109.6 . .
S2 C9 H9B 109.6 . .
H9A C9 H9B 108.1 . .
C11 C10 C9 111.45(18) . .
C11 C10 H10A 109.3 . .
C9 C10 H10A 109.3 . .
C11 C10 H10B 109.3 . .
C9 C10 H10B 109.3 . .
H10A C10 H10B 108.0 . .
C10 C11 H11A 109.5 . .
C10 C11 H11B 109.5 . .
H11A C11 H11B 109.5 . .
C10 C11 H11C 109.5 . .
H11A C11 H11C 109.5 . .
H11B C11 H11C 109.5 . .
S2 C12 H12A 109.5 . .
S2 C12 H12B 109.5 . .
H12A C12 H12B 109.5 . .
S2 C12 H12C 109.5 . .
H12A C12 H12C 109.5 . .
H12B C12 H12C 109.5 . .

loop_
_geom_bond_atom_site_label_1
_geom_bond_atom_site_label_2
_geom_bond_distance
_geom_bond_site_symmetry_2
Br1 Cu1 2.4508(4) .
Br1 Cu1 2.4729(4) 2_585
Br2 Cu2 2.4420(4) .
Br2 Cu3 2.4705(3) .
Br3 Cu3 2.4963(4) .
Br3 Cu3 2.5180(4) 2_675
Br3 Cu2 2.6150(4) .
Cu1 S2 2.2604(5) 2_675
Cu1 S1 2.3219(5) .
Cu1 Br1 2.4729(4) 2_585
Cu1 Cu1 2.8995(5) 2_585
Cu2 S3 2.2634(6) .
Cu2 S1 2.2802(5) .
Cu2 Cu3 2.7854(4) .
Cu3 S2 2.3103(5) .
Cu3 Br3 2.5180(4) 2_675
S1 C4 1.8028(18) .
S1 C1 1.8114(17) .
S2 C12 1.8045(19) .
S2 C9 1.8141(19) .
S2 Cu1 2.2604(5) 2_675
S3 C8 1.798(2) .
S3 C5 1.818(2) .
C1 C2 1.512(2) .
C1 H1A 0.9900 .
C1 H1B 0.9900 .
C2 C3 1.526(3) .
C2 H2A 0.9900 .
C2 H2B 0.9900 .
C3 H3A 0.9800 .
C3 H3B 0.9800 .
C3 H3C 0.9800 .
C4 H4A 0.9800 .
C4 H4B 0.9800 .
C4 H4C 0.9800 .
C5 C6 1.511(3) .
C5 H5A 0.9900 .
C5 H5B 0.9900 .
C6 C7 1.517(3) .
C6 H6A 0.9900 .
C6 H6B 0.9900 .
C7 H7A 0.9800 .
C7 H7B 0.9800 .
C7 H7C 0.9800 .
C8 H8A 0.9800 .
C8 H8B 0.9800 .
C8 H8C 0.9800 .
C9 C10 1.517(3) .
C9 H9A 0.9900 .
C9 H9B 0.9900 .
C10 C11 1.515(3) .
C10 H10A 0.9900 .
C10 H10B 0.9900 .
C11 H11A 0.9800 .
C11 H11B 0.9800 .
C11 H11C 0.9800 .
C12 H12A 0.9800 .
C12 H12B 0.9800 .
C12 H12C 0.9800 .
